data_7710185
loop_
_publ_author_name
'Dunaj, Tobias'
'Dollberg, Kevin'
'von H\"anisch, Carsten'

_publ_section_title
;
 Binary interpnictogen compounds bearing diaryl bismuth fragments bound to
 all lighter pnictogens
;
_journal_name_full 'Dalton Transactions'
_journal_paper_doi 10.1039/D2DT00472K
_journal_year 2022
_chemical_formula_moiety 'C20 H28 As Bi'
_chemical_formula_sum 'C20 H28 As Bi'
_chemical_formula_weight 552.32
_chemical_properties_physical Air-sensitive,Moisture-sensitive,Light-sensitive
_space_group_crystal_system monoclinic
_space_group_IT_number 14
_space_group_name_Hall '-P 2yn'
_space_group_name_H-M_alt 'P 1 21/n 1'
_atom_sites_solution_hydrogens geom
_atom_sites_solution_primary dual
_audit_creation_date 2020-04-21
_audit_creation_method
;
Olex2 1.2
(compiled 2018.05.29 svn.r3508 for OlexSys, GUI svn.r5506)
;
_audit_update_record
;
2022-02-11 deposited with the CCDC.	2022-04-13 downloaded from the CCDC.
;
_cell_angle_alpha 90
_cell_angle_beta 95.766(3)
_cell_angle_gamma 90
_cell_formula_units_Z 4
_cell_length_a 6.3753(3)
_cell_length_b 18.4967(9)
_cell_length_c 17.0593(7)
_cell_measurement_reflns_used 13516
_cell_measurement_temperature 100.00
_cell_measurement_theta_max 3.256
_cell_measurement_theta_min 51.992
_cell_volume 2001.49(16)
_computing_molecular_graphics 'Olex2 (Dolomanov et al., 2009)'
_computing_publication_material 'Olex2 (Dolomanov et al., 2009)'
_computing_structure_refinement 'ShelXL (Sheldrick, 2015)'
_computing_structure_solution 'ShelXT (Sheldrick, 2015)'
_diffrn_ambient_temperature 100
_diffrn_detector 'image plate ( 34 cm diameter )'
_diffrn_detector_area_resol_mean 6.67
_diffrn_detector_type 'STOE Imaging Plate'
_diffrn_measured_fraction_theta_full 1.000
_diffrn_measured_fraction_theta_max 1.000
_diffrn_measurement_device '2-circle diffractometer'
_diffrn_measurement_device_type 'STOE IPDS II'
_diffrn_measurement_method 'rotation method, \w scans'
_diffrn_radiation_collimation '0.5 mm, multiple pinhole'
_diffrn_radiation_monochromator 'planar graphite'
_diffrn_radiation_polarisn_norm 0
_diffrn_radiation_probe x-ray
_diffrn_radiation_type MoK\a
_diffrn_radiation_wavelength 0.71073
_diffrn_reflns_av_R_equivalents 0.0354
_diffrn_reflns_av_unetI/netI 0.0412
_diffrn_reflns_Laue_measured_fraction_full 1.000
_diffrn_reflns_Laue_measured_fraction_max 1.000
_diffrn_reflns_limit_h_max 7
_diffrn_reflns_limit_h_min -7
_diffrn_reflns_limit_k_max 22
_diffrn_reflns_limit_k_min -22
_diffrn_reflns_limit_l_max 21
_diffrn_reflns_limit_l_min -21
_diffrn_reflns_number 12090
_diffrn_reflns_point_group_measured_fraction_full 1.000
_diffrn_reflns_point_group_measured_fraction_max 1.000
_diffrn_reflns_theta_full 25.242
_diffrn_reflns_theta_max 25.996
_diffrn_reflns_theta_min 1.628
_diffrn_source 'sealed X-ray tube, 12 x 0.4 mm long-fine focus'
_diffrn_source_current 0.000
_diffrn_source_power 0.000
_diffrn_source_voltage 0
_exptl_absorpt_coefficient_mu 10.446
_exptl_absorpt_correction_T_max 0.5867
_exptl_absorpt_correction_T_min 0.2009
_exptl_absorpt_correction_type sphere
_exptl_absorpt_process_details 'LANA 1.76.6.0 (STOE, 2019)'
_exptl_crystal_colour yellow
_exptl_crystal_colour_primary yellow
_exptl_crystal_density_diffrn 1.833
_exptl_crystal_description plate
_exptl_crystal_F_000 1056
_exptl_crystal_size_rad 0.0293
_refine_diff_density_max 1.465
_refine_diff_density_min -0.587
_refine_diff_density_rms 0.182
_refine_ls_extinction_method none
_refine_ls_goodness_of_fit_ref 0.999
_refine_ls_hydrogen_treatment constr
_refine_ls_matrix_type full
_refine_ls_number_parameters 205
_refine_ls_number_reflns 3927
_refine_ls_number_restraints 0
_refine_ls_restrained_S_all 0.999
_refine_ls_R_factor_all 0.0538
_refine_ls_R_factor_gt 0.0325
_refine_ls_shift/su_max 0.002
_refine_ls_shift/su_mean 0.000
_refine_ls_structure_factor_coef Fsqd
_refine_ls_weighting_details 'w=1/[\s^2^(Fo^2^)+(0.0409P)^2^] where P=(Fo^2^+2Fc^2^)/3'
_refine_ls_weighting_scheme calc
_refine_ls_wR_factor_gt 0.0671
_refine_ls_wR_factor_ref 0.0717
_reflns_Friedel_coverage 0.000
_reflns_number_gt 3057
_reflns_number_total 3927
_reflns_threshold_expression 'I > 2\s(I)'
_cod_data_source_file d2dt00472k2.cif
_cod_data_source_block tdx012
_cod_database_code 7710185
_shelx_shelxl_version_number 2018/3
_shelx_space_group_comment
;
The symmetry employed for this shelxl refinement is uniquely defined
by the following loop, which should always be used as a source of
symmetry information in preference to the above space-group names.
They are only intended as comments.
;
_olex2_refinement_description
;
1. Fixed Uiso
 At 1.2 times of:
  All C(H) groups
 At 1.5 times of:
  All C(H,H,H) groups
2.a Aromatic/amide H refined with riding coordinates:
 C8(H8), C7(H7), C5(H5), C9(H9), C14(H14), C6(H6), C12(H12), C13(H13),
 C10(H10), C11(H11)
2.b Idealised Me refined as rotating group:
 C18(H18A,H18B,H18C), C16(H16A,H16B,H16C), C20(H20A,H20B,H20C), C15(H15A,H15B,
 H15C), C19(H19A,H19B,H19C), C17(H17A,H17B,H17C)
;
_olex2_submission_special_instructions 'No special instructions were received'

loop_
_space_group_symop_operation_xyz
'x, y, z'
'-x+1/2, y+1/2, -z+1/2'
'-x, -y, -z'
'x-1/2, -y-1/2, z-1/2'

loop_
_atom_site_label
_atom_site_type_symbol
_atom_site_fract_x
_atom_site_fract_y
_atom_site_fract_z
_atom_site_U_iso_or_equiv
_atom_site_adp_type
_atom_site_occupancy
_atom_site_site_symmetry_order
_atom_site_calc_flag
_atom_site_refinement_flags_posn
_atom_site_refinement_flags_adp
_atom_site_refinement_flags_occupancy
_atom_site_disorder_assembly
_atom_site_disorder_group
Bi1 Bi 0.72922(3) 0.66809(2) 0.24822(2) 0.02348(8) Uani 1 1 d . . . . .
As1 As 0.42158(9) 0.70827(4) 0.33989(3) 0.02282(14) Uani 1 1 d . . . . .
C1 C 0.4943(9) 0.6209(4) 0.1544(3) 0.0244(13) Uani 1 1 d . . . . .
C18 C 0.8129(9) 0.7274(4) 0.4525(4) 0.0301(15) Uani 1 1 d . . . . .
H18A H 0.886611 0.692911 0.421381 0.045 Uiso 1 1 calc GR . . . .
H18B H 0.875465 0.726329 0.507394 0.045 Uiso 1 1 calc GR . . . .
H18C H 0.825918 0.776159 0.431091 0.045 Uiso 1 1 calc GR . . . .
C8 C 0.4224(10) 0.5838(4) 0.0184(4) 0.0285(14) Uani 1 1 d . . . . .
H8 H 0.465258 0.579998 -0.033241 0.034 Uiso 1 1 calc R . . . .
C4 C 0.5794(9) 0.7067(4) 0.4490(3) 0.0259(13) Uani 1 1 d . . . . .
C2 C 0.7954(9) 0.5610(4) 0.3092(4) 0.0257(13) Uani 1 1 d . . . . .
C7 C 0.2287(10) 0.5589(4) 0.0334(4) 0.0281(14) Uani 1 1 d . . . . .
H7 H 0.138783 0.537135 -0.007739 0.034 Uiso 1 1 calc R . . . .
C5 C 0.2959(9) 0.5961(3) 0.1686(4) 0.0267(14) Uani 1 1 d . . . . .
H5 H 0.250593 0.600264 0.219742 0.032 Uiso 1 1 calc R . . . .
C9 C 0.5575(9) 0.6147(3) 0.0787(3) 0.0237(13) Uani 1 1 d . . . . .
H9 H 0.692671 0.631560 0.068212 0.028 Uiso 1 1 calc R . . . .
C14 C 0.9882(9) 0.5523(4) 0.3535(4) 0.0286(14) Uani 1 1 d . . . . .
H14 H 1.090681 0.589685 0.354350 0.034 Uiso 1 1 calc R . . . .
C6 C 0.1622(10) 0.5649(4) 0.1072(4) 0.0302(15) Uani 1 1 d . . . . .
H6 H 0.026309 0.548055 0.116773 0.036 Uiso 1 1 calc R . . . .
C16 C 0.3248(10) 0.8057(4) 0.2138(4) 0.0326(15) Uani 1 1 d . . . . .
H16A H 0.443753 0.786659 0.188014 0.049 Uiso 1 1 calc GR . . . .
H16B H 0.285962 0.853523 0.192194 0.049 Uiso 1 1 calc GR . . . .
H16C H 0.204255 0.772899 0.204471 0.049 Uiso 1 1 calc GR . . . .
C12 C 0.8864(10) 0.4355(4) 0.3959(4) 0.0316(15) Uani 1 1 d . . . . .
H12 H 0.916245 0.393009 0.426289 0.038 Uiso 1 1 calc R . . . .
C13 C 1.0332(10) 0.4894(4) 0.3969(4) 0.0312(15) Uani 1 1 d . . . . .
H13 H 1.165774 0.484043 0.427140 0.037 Uiso 1 1 calc R . . . .
C3 C 0.3881(9) 0.8122(3) 0.3026(4) 0.0279(14) Uani 1 1 d . . . . .
C20 C 0.4669(10) 0.7576(4) 0.5020(4) 0.0310(15) Uani 1 1 d . . . . .
H20A H 0.490046 0.807792 0.486798 0.047 Uiso 1 1 calc GR . . . .
H20B H 0.523247 0.750299 0.557052 0.047 Uiso 1 1 calc GR . . . .
H20C H 0.315463 0.747079 0.496154 0.047 Uiso 1 1 calc GR . . . .
C15 C 0.2050(10) 0.8454(4) 0.3398(4) 0.0369(17) Uani 1 1 d . . . . .
H15A H 0.082653 0.813214 0.332100 0.055 Uiso 1 1 calc GR . . . .
H15B H 0.169418 0.892267 0.315043 0.055 Uiso 1 1 calc GR . . . .
H15C H 0.244397 0.852390 0.396304 0.055 Uiso 1 1 calc GR . . . .
C19 C 0.5569(10) 0.6294(4) 0.4777(4) 0.0288(14) Uani 1 1 d . . . . .
H19A H 0.407217 0.617983 0.478969 0.043 Uiso 1 1 calc GR . . . .
H19B H 0.630076 0.624460 0.530747 0.043 Uiso 1 1 calc GR . . . .
H19C H 0.619001 0.596073 0.441810 0.043 Uiso 1 1 calc GR . . . .
C17 C 0.5843(9) 0.8601(4) 0.3160(4) 0.0303(15) Uani 1 1 d . . . . .
H17A H 0.621649 0.866763 0.372674 0.045 Uiso 1 1 calc GR . . . .
H17B H 0.555011 0.907296 0.291083 0.045 Uiso 1 1 calc GR . . . .
H17C H 0.701854 0.837028 0.292790 0.045 Uiso 1 1 calc GR . . . .
C10 C 0.6498(10) 0.5044(4) 0.3082(4) 0.0299(14) Uani 1 1 d . . . . .
H10 H 0.517566 0.508598 0.277488 0.036 Uiso 1 1 calc R . . . .
C11 C 0.6968(10) 0.4425(4) 0.3514(4) 0.0332(15) Uani 1 1 d . . . . .
H11 H 0.596667 0.404366 0.350246 0.040 Uiso 1 1 calc R . . . .

loop_
_atom_site_aniso_label
_atom_site_aniso_U_11
_atom_site_aniso_U_22
_atom_site_aniso_U_33
_atom_site_aniso_U_23
_atom_site_aniso_U_13
_atom_site_aniso_U_12
Bi1 0.02190(12) 0.02535(12) 0.02306(12) -0.00004(12) 0.00164(7) -0.00198(10)
As1 0.0210(3) 0.0250(3) 0.0223(3) 0.0008(3) 0.0011(2) -0.0025(2)
C1 0.025(3) 0.026(4) 0.021(3) 0.003(3) -0.001(2) -0.002(3)
C18 0.027(3) 0.036(4) 0.027(3) -0.002(3) 0.002(2) 0.003(3)
C8 0.036(3) 0.028(4) 0.022(3) 0.001(3) 0.005(3) 0.002(3)
C4 0.027(3) 0.031(4) 0.019(3) -0.001(3) 0.001(2) 0.000(3)
C2 0.030(3) 0.021(3) 0.027(3) -0.002(3) 0.008(2) 0.002(3)
C7 0.037(3) 0.022(3) 0.023(3) -0.002(3) -0.006(3) -0.004(3)
C5 0.025(3) 0.027(4) 0.029(3) -0.005(3) 0.005(2) -0.004(2)
C9 0.032(3) 0.016(3) 0.023(3) 0.008(3) 0.005(2) 0.000(2)
C14 0.029(3) 0.029(4) 0.029(3) -0.005(3) 0.007(2) -0.004(3)
C6 0.024(3) 0.033(4) 0.034(4) -0.004(3) -0.001(3) -0.002(3)
C16 0.028(3) 0.036(4) 0.033(4) 0.003(3) -0.003(3) 0.002(3)
C12 0.043(4) 0.023(4) 0.030(4) 0.003(3) 0.009(3) 0.003(3)
C13 0.029(3) 0.040(4) 0.025(3) 0.006(3) 0.004(2) 0.006(3)
C3 0.025(3) 0.028(4) 0.031(3) 0.003(3) 0.001(2) 0.000(2)
C20 0.033(3) 0.035(4) 0.024(3) -0.005(3) -0.002(3) 0.001(3)
C15 0.026(3) 0.035(5) 0.051(5) 0.005(3) 0.007(3) 0.007(3)
C19 0.031(3) 0.029(4) 0.027(3) 0.006(3) 0.007(2) -0.002(3)
C17 0.030(3) 0.027(4) 0.033(4) 0.003(3) 0.003(3) 0.004(3)
C10 0.031(3) 0.027(4) 0.032(3) -0.005(3) 0.002(3) -0.002(3)
C11 0.033(3) 0.028(4) 0.041(4) -0.002(3) 0.011(3) -0.004(3)

loop_
_atom_type_symbol
_atom_type_description
_atom_type_scat_dispersion_real
_atom_type_scat_dispersion_imag
_atom_type_scat_source
C C 0.0033 0.0016 'International Tables Vol C Tables 4.2.6.8 and 6.1.1.4'
H H 0.0000 0.0000 'International Tables Vol C Tables 4.2.6.8 and 6.1.1.4'
As As 0.0499 2.0058 'International Tables Vol C Tables 4.2.6.8 and 6.1.1.4'
Bi Bi -4.1077 10.2566 'International Tables Vol C Tables 4.2.6.8 and 6.1.1.4'

loop_
_geom_angle_atom_site_label_1
_geom_angle_atom_site_label_2
_geom_angle_atom_site_label_3
_geom_angle
_geom_angle_site_symmetry_1
_geom_angle_site_symmetry_3
_geom_angle_publ_flag
C1 Bi1 As1 92.75(16) . . ?
C1 Bi1 C2 93.9(2) . . ?
C2 Bi1 As1 94.97(15) . . ?
C4 As1 Bi1 101.73(17) . . ?
C4 As1 C3 109.2(3) . . ?
C3 As1 Bi1 97.89(19) . . ?
C5 C1 Bi1 123.7(4) . . ?
C5 C1 C9 119.1(5) . . ?
C9 C1 Bi1 117.1(4) . . ?
C7 C8 C9 120.1(6) . . ?
C18 C4 As1 115.1(4) . . ?
C18 C4 C20 109.5(5) . . ?
C20 C4 As1 108.4(4) . . ?
C19 C4 As1 104.7(4) . . ?
C19 C4 C18 110.1(5) . . ?
C19 C4 C20 108.8(5) . . ?
C14 C2 Bi1 117.9(5) . . ?
C14 C2 C10 118.1(6) . . ?
C10 C2 Bi1 123.9(4) . . ?
C8 C7 C6 120.9(6) . . ?
C1 C5 C6 120.0(6) . . ?
C1 C9 C8 120.1(6) . . ?
C2 C14 C13 120.7(6) . . ?
C7 C6 C5 119.7(6) . . ?
C13 C12 C11 120.3(6) . . ?
C12 C13 C14 119.9(6) . . ?
C16 C3 As1 104.2(4) . . ?
C15 C3 As1 108.4(4) . . ?
C15 C3 C16 108.0(5) . . ?
C15 C3 C17 110.8(6) . . ?
C17 C3 As1 116.3(4) . . ?
C17 C3 C16 108.8(5) . . ?
C11 C10 C2 120.5(6) . . ?
C12 C11 C10 120.5(6) . . ?

loop_
_geom_bond_atom_site_label_1
_geom_bond_atom_site_label_2
_geom_bond_distance
_geom_bond_site_symmetry_2
_geom_bond_publ_flag
Bi1 As1 2.7315(7) . ?
Bi1 C1 2.255(6) . ?
Bi1 C2 2.257(6) . ?
As1 C4 2.025(6) . ?
As1 C3 2.029(6) . ?
C1 C5 1.390(8) . ?
C1 C9 1.395(8) . ?
C18 C4 1.532(8) . ?
C8 C7 1.366(9) . ?
C8 C9 1.397(8) . ?
C4 C20 1.532(8) . ?
C4 C19 1.523(9) . ?
C2 C14 1.386(8) . ?
C2 C10 1.399(9) . ?
C7 C6 1.372(9) . ?
C5 C6 1.406(8) . ?
C14 C13 1.393(9) . ?
C16 C3 1.532(9) . ?
C12 C13 1.367(10) . ?
C12 C11 1.368(9) . ?
C3 C15 1.514(9) . ?
C3 C17 1.532(9) . ?
C10 C11 1.378(9) . ?
